data_7201055
loop_
_publ_author_name
'Xia, Yana'
'Wu, Biao'
'Liu, Yanyan'
'Yang, Zaiwen'
'Huang, Xiaojuan'
'He, Li'
'Yang, Xiao-Juan'

_publ_section_title
;
 A flexible bis(pyridylcarbamate) anion receptor: binding of infinite
 double-stranded phosphate, [-sulfate-(H2O)2-]n, and hydrogen-bridged
 helical perchlorate chain
;
_journal_issue 9
_journal_name_full CrystEngComm
_journal_page_first 1849
_journal_paper_doi 10.1039/b904253a
_journal_volume 11
_journal_year 2009
_chemical_formula_sum 'C14 H20 N4 O12 P2'
_chemical_formula_weight 498.28
_chemical_name_systematic
;
?
;
_space_group_IT_number 14
_symmetry_cell_setting monoclinic
_symmetry_space_group_name_Hall '-P 2ybc'
_symmetry_space_group_name_H-M 'P 1 21/c 1'
_atom_sites_solution_hydrogens geom
_atom_sites_solution_primary direct
_atom_sites_solution_secondary difmap
_audit_creation_method SHELXL-97
_cell_angle_alpha 90.00
_cell_angle_beta 91.478(8)
_cell_angle_gamma 90.00
_cell_formula_units_Z 4
_cell_length_a 9.134(4)
_cell_length_b 20.071(8)
_cell_length_c 11.292(5)
_cell_measurement_temperature 293(2)
_cell_volume 2069.5(15)
_computing_cell_refinement 'Bruker SMART'
_computing_data_collection 'Bruker SMART APEX II'
_computing_data_reduction 'Bruker SAINT'
_computing_structure_refinement 'SHELXL-97 (Sheldrick, 1997)'
_computing_structure_solution 'SHELXS-97 (Sheldrick, 1990)'
_diffrn_ambient_temperature 293(2)
_diffrn_measured_fraction_theta_full 0.989
_diffrn_measured_fraction_theta_max 0.974
_diffrn_measurement_device_type 'Bruker APEX II area detector'
_diffrn_measurement_method '\w scans'
_diffrn_radiation_monochromator graphite
_diffrn_radiation_source 'fine-focus sealed tube'
_diffrn_radiation_type MoK\a
_diffrn_radiation_wavelength 0.71073
_diffrn_reflns_av_R_equivalents 0.1527
_diffrn_reflns_av_sigmaI/netI 0.2558
_diffrn_reflns_limit_h_max 11
_diffrn_reflns_limit_h_min -11
_diffrn_reflns_limit_k_max 21
_diffrn_reflns_limit_k_min -25
_diffrn_reflns_limit_l_max 14
_diffrn_reflns_limit_l_min -12
_diffrn_reflns_number 10587
_diffrn_reflns_theta_full 25.00
_diffrn_reflns_theta_max 26.44
_diffrn_reflns_theta_min 2.07
_exptl_absorpt_coefficient_mu 0.283
_exptl_absorpt_correction_T_max 0.9457
_exptl_absorpt_correction_T_min 0.9125
_exptl_absorpt_correction_type multi-scan
_exptl_absorpt_process_details SADABS
_exptl_crystal_colour colorless
_exptl_crystal_density_diffrn 1.599
_exptl_crystal_density_method 'not measured'
_exptl_crystal_description block
_exptl_crystal_F_000 1032
_exptl_crystal_size_max 0.33
_exptl_crystal_size_mid 0.27
_exptl_crystal_size_min 0.20
_refine_diff_density_max 0.581
_refine_diff_density_min -0.541
_refine_diff_density_rms 0.104
_refine_ls_extinction_coef 0.0046(5)
_refine_ls_extinction_expression Fc^*^=kFc[1+0.001xFc^2^\l^3^/sin(2\q)]^-1/4^
_refine_ls_extinction_method SHELXL
_refine_ls_goodness_of_fit_ref 0.806
_refine_ls_hydrogen_treatment constr
_refine_ls_matrix_type full
_refine_ls_number_parameters 290
_refine_ls_number_reflns 4149
_refine_ls_number_restraints 0
_refine_ls_restrained_S_all 0.806
_refine_ls_R_factor_all 0.1648
_refine_ls_R_factor_gt 0.0713
_refine_ls_shift/su_max 0.000
_refine_ls_shift/su_mean 0.000
_refine_ls_structure_factor_coef Fsqd
_refine_ls_weighting_details 'calc w=1/[\s^2^(Fo^2^)+(0.0476P)^2^+0.0000P] where P=(Fo^2^+2Fc^2^)/3'
_refine_ls_weighting_scheme calc
_refine_ls_wR_factor_gt 0.1311
_refine_ls_wR_factor_ref 0.1488
_reflns_number_gt 1562
_reflns_number_total 4149
_reflns_threshold_expression >2sigma(I)
_cod_data_source_file b904253a.txt
_cod_data_source_block LH3PO4
_cod_depositor_comments
;
The following automatic conversions were performed:
'_symmetry_cell_setting' value 'Monoclinic' changed to 'monoclinic'
according to '/home/saulius/struct/CIF-dictionaries/cif_core.dic'
dictionary named 'cif_core.dic' version 2.4.1 from
2010-06-29.

'_exptl_absorpt_correction_type' value 'Multi-scan' changed
to 'multi-scan' according to
'/home/saulius/struct/CIF-dictionaries/cif_core.dic' dictionary named
'cif_core.dic' version 2.4.1 from 2010-06-29.

Automatic conversion script
Id: cif_fix_enum 1527 2010-12-29 10:47:43Z saulius 
;
_cod_original_sg_symbol_H-M P2(1)/c
_cod_database_code 7201055

loop_
_symmetry_equiv_pos_as_xyz
'x, y, z'
'-x, y+1/2, -z+1/2'
'-x, -y, -z'
'x, -y-1/2, z-1/2'

loop_
_atom_site_label
_atom_site_type_symbol
_atom_site_fract_x
_atom_site_fract_y
_atom_site_fract_z
_atom_site_U_iso_or_equiv
_atom_site_adp_type
_atom_site_occupancy
_atom_site_symmetry_multiplicity
_atom_site_calc_flag
_atom_site_refinement_flags
_atom_site_disorder_assembly
_atom_site_disorder_group
P2 P 0.56413(15) 0.07302(5) 0.12454(13) 0.0330(4) Uani 1 1 d . . .
P1 P 0.05445(15) 0.05827(5) 0.15182(12) 0.0312(4) Uani 1 1 d . . .
O1 O 0.1159(4) 0.17349(15) 0.5572(3) 0.0592(12) Uani 1 1 d . . .
O2 O 0.1274(4) 0.06330(14) 0.5927(3) 0.0491(11) Uani 1 1 d . . .
O3 O 0.3598(4) -0.02512(14) 0.3979(3) 0.0523(11) Uani 1 1 d . . .
O4 O 0.3706(5) -0.13386(16) 0.4410(4) 0.0713(13) Uani 1 1 d . . .
O5 O -0.0726(3) 0.08494(13) 0.2207(3) 0.0490(11) Uani 1 1 d . . .
O6 O 0.0552(4) 0.08747(13) 0.0234(3) 0.0576(13) Uani 1 1 d . . .
H6A H -0.0112 0.0706 -0.0165 0.086 Uiso 1 1 calc R . .
O7 O 0.0588(3) -0.01646(11) 0.1461(3) 0.0363(10) Uani 1 1 d . . .
O8 O 0.1938(3) 0.08870(13) 0.2101(3) 0.0376(9) Uani 1 1 d . . .
H8C H 0.2633 0.0635 0.2007 0.056 Uiso 1 1 calc R . .
O9 O 0.6734(3) 0.03065(13) 0.2011(3) 0.0452(11) Uani 1 1 d . . .
H9A H 0.7529 0.0496 0.2054 0.068 Uiso 1 1 calc R . .
O10 O 0.4242(3) 0.03491(13) 0.1254(3) 0.0433(10) Uani 1 1 d . . .
O11 O 0.5595(4) 0.14334(13) 0.1664(3) 0.0571(13) Uani 1 1 d . . .
O12 O 0.6256(4) 0.07469(13) -0.0031(3) 0.0470(10) Uani 1 1 d . . .
H12B H 0.6071 0.0393 -0.0366 0.070 Uiso 1 1 calc R . .
N1 N -0.1204(5) 0.29323(17) 0.7827(4) 0.0415(13) Uani 1 1 d . . .
H1A H -0.1043 0.3335 0.7603 0.050 Uiso 1 1 calc R . .
N2 N -0.0105(5) 0.12398(17) 0.7055(4) 0.0368(12) Uani 1 1 d . . .
H2A H -0.0293 0.0854 0.7344 0.044 Uiso 1 1 calc R . .
N3 N 0.4946(5) -0.09089(17) 0.2883(4) 0.0487(13) Uani 1 1 d . . .
H3A H 0.5127 -0.0538 0.2535 0.058 Uiso 1 1 calc R . .
N4 N 0.5892(5) -0.26462(18) 0.2357(4) 0.0448(13) Uani 1 1 d . . .
H4A H 0.5663 -0.3034 0.2618 0.054 Uiso 1 1 calc R . .
C1 C -0.0547(5) 0.24426(19) 0.7241(4) 0.0367(14) Uani 1 1 d . . .
H1B H 0.0054 0.2537 0.6611 0.044 Uiso 1 1 calc R . .
C2 C -0.0781(6) 0.1792(2) 0.7593(4) 0.0338(14) Uani 1 1 d . . .
C3 C -0.1693(5) 0.1680(2) 0.8513(4) 0.0346(14) Uani 1 1 d . . .
H3B H -0.1885 0.1245 0.8747 0.041 Uiso 1 1 calc R . .
C4 C -0.2331(6) 0.2201(2) 0.9099(4) 0.0428(15) Uani 1 1 d . . .
H4B H -0.2925 0.2122 0.9741 0.051 Uiso 1 1 calc R . .
C5 C -0.2072(6) 0.2845(2) 0.8714(5) 0.0458(16) Uani 1 1 d . . .
H5A H -0.2507 0.3208 0.9080 0.055 Uiso 1 1 calc R . .
C6 C 0.0802(7) 0.1257(2) 0.6138(5) 0.0457(17) Uani 1 1 d . . .
C7 C 0.2206(6) 0.0558(2) 0.4947(5) 0.0490(16) Uani 1 1 d . . .
H7A H 0.3068 0.0837 0.5040 0.059 Uiso 1 1 calc R . .
H7B H 0.1695 0.0675 0.4213 0.059 Uiso 1 1 calc R . .
C8 C 0.2618(6) -0.0169(2) 0.4954(5) 0.0504(16) Uani 1 1 d . . .
H8A H 0.3104 -0.0288 0.5698 0.060 Uiso 1 1 calc R . .
H8B H 0.1756 -0.0446 0.4844 0.060 Uiso 1 1 calc R . .
C9 C 0.4061(7) -0.0881(2) 0.3809(5) 0.0449(16) Uani 1 1 d . . .
C10 C 0.5274(5) -0.2113(2) 0.2844(5) 0.0413(15) Uani 1 1 d . . .
H10A H 0.4629 -0.2164 0.3461 0.050 Uiso 1 1 calc R . .
C11 C 0.5604(6) -0.1477(2) 0.2421(4) 0.0335(14) Uani 1 1 d . . .
C12 C 0.6594(6) -0.1429(2) 0.1525(5) 0.0388(14) Uani 1 1 d . . .
H12A H 0.6852 -0.1011 0.1242 0.047 Uiso 1 1 calc R . .
C13 C 0.7201(6) -0.1987(2) 0.1046(5) 0.0499(17) Uani 1 1 d . . .
H13A H 0.7850 -0.1951 0.0428 0.060 Uiso 1 1 calc R . .
C14 C 0.6840(7) -0.2607(2) 0.1491(5) 0.0526(18) Uani 1 1 d . . .
H14A H 0.7257 -0.2991 0.1186 0.063 Uiso 1 1 calc R . .

loop_
_atom_site_aniso_label
_atom_site_aniso_U_11
_atom_site_aniso_U_22
_atom_site_aniso_U_33
_atom_site_aniso_U_23
_atom_site_aniso_U_13
_atom_site_aniso_U_12
P2 0.0500(9) 0.0176(6) 0.0316(10) -0.0049(6) 0.0074(8) -0.0029(6)
P1 0.0509(9) 0.0126(6) 0.0300(9) -0.0005(6) -0.0003(8) 0.0017(6)
O1 0.111(3) 0.0247(19) 0.044(3) 0.0150(18) 0.034(2) 0.005(2)
O2 0.093(3) 0.0235(18) 0.032(2) 0.0017(17) 0.022(2) 0.0138(18)
O3 0.107(3) 0.0251(18) 0.026(2) -0.0001(16) 0.026(2) 0.0191(19)
O4 0.133(4) 0.027(2) 0.057(3) 0.010(2) 0.054(3) 0.005(2)
O5 0.040(2) 0.0207(17) 0.086(3) -0.0130(19) 0.012(2) 0.0040(15)
O6 0.112(3) 0.0211(17) 0.039(3) 0.0161(16) -0.027(3) -0.0198(18)
O7 0.076(2) 0.0066(14) 0.027(2) 0.0021(14) 0.004(2) 0.0049(15)
O8 0.049(2) 0.0322(17) 0.032(2) -0.0081(16) 0.0037(19) -0.0007(15)
O9 0.060(2) 0.0306(17) 0.045(3) 0.0123(17) -0.003(2) -0.0074(16)
O10 0.050(2) 0.0405(18) 0.040(3) -0.0204(17) 0.015(2) -0.0092(17)
O11 0.076(3) 0.0188(17) 0.077(3) -0.0208(17) 0.016(3) -0.0011(17)
O12 0.091(3) 0.0272(18) 0.024(2) -0.0034(16) 0.016(2) -0.0135(17)
N1 0.069(3) 0.013(2) 0.043(3) 0.004(2) 0.009(3) 0.003(2)
N2 0.073(3) 0.014(2) 0.025(3) 0.004(2) 0.020(3) 0.004(2)
N3 0.100(4) 0.017(2) 0.031(3) 0.004(2) 0.027(3) 0.010(2)
N4 0.076(3) 0.018(2) 0.041(3) 0.002(2) 0.011(3) 0.000(2)
C1 0.065(4) 0.014(2) 0.032(4) 0.008(2) 0.012(3) 0.000(2)
C2 0.065(4) 0.018(2) 0.018(3) 0.001(2) 0.000(3) 0.004(2)
C3 0.062(4) 0.018(2) 0.024(3) 0.006(2) 0.008(3) 0.001(2)
C4 0.072(4) 0.031(3) 0.025(4) 0.002(2) 0.013(3) 0.010(3)
C5 0.081(4) 0.023(3) 0.033(4) -0.005(3) 0.012(4) 0.011(3)
C6 0.083(5) 0.029(3) 0.025(4) -0.002(3) -0.002(4) 0.008(3)
C7 0.085(4) 0.040(3) 0.023(4) -0.003(3) 0.024(3) 0.012(3)
C8 0.093(5) 0.033(3) 0.027(4) -0.005(3) 0.022(4) 0.007(3)
C9 0.083(5) 0.028(3) 0.023(4) -0.004(3) 0.008(4) 0.005(3)
C10 0.064(4) 0.029(3) 0.031(4) 0.004(3) 0.009(3) -0.001(3)
C11 0.063(4) 0.019(2) 0.018(3) 0.000(2) 0.012(3) 0.002(2)
C12 0.065(4) 0.024(3) 0.028(4) 0.003(2) 0.015(3) 0.005(3)
C13 0.076(4) 0.034(3) 0.040(4) -0.003(3) 0.016(4) 0.006(3)
C14 0.083(5) 0.027(3) 0.048(5) 0.005(3) 0.014(4) 0.003(3)

loop_
_atom_type_symbol
_atom_type_description
_atom_type_scat_dispersion_real
_atom_type_scat_dispersion_imag
_atom_type_scat_source
C C 0.0033 0.0016 'International Tables Vol C Tables 4.2.6.8 and 6.1.1.4'
H H 0.0000 0.0000 'International Tables Vol C Tables 4.2.6.8 and 6.1.1.4'
N N 0.0061 0.0033 'International Tables Vol C Tables 4.2.6.8 and 6.1.1.4'
O O 0.0106 0.0060 'International Tables Vol C Tables 4.2.6.8 and 6.1.1.4'
P P 0.1023 0.0942 'International Tables Vol C Tables 4.2.6.8 and 6.1.1.4'

loop_
_geom_angle_atom_site_label_1
_geom_angle_atom_site_label_2
_geom_angle_atom_site_label_3
_geom_angle
_geom_angle_site_symmetry_1
_geom_angle_site_symmetry_3
_geom_angle_publ_flag
O11 P2 O10 117.0(2) . 1 ?
O11 P2 O10 117.0(2) . . ?
O10 P2 O10 0.0(4) 1 . ?
O11 P2 O9 111.36(18) . . ?
O10 P2 O9 104.71(18) 1 . ?
O10 P2 O9 104.71(18) . . ?
O11 P2 O12 106.7(2) . . ?
O10 P2 O12 110.24(18) 1 . ?
O10 P2 O12 110.24(18) . . ?
O9 P2 O12 106.51(19) . . ?
O7 P1 O5 113.4(2) . . ?
O7 P1 O8 113.03(16) . . ?
O5 P1 O8 106.00(18) . . ?
O7 P1 O6 109.51(18) . . ?
O5 P1 O6 111.50(19) . . ?
O8 P1 O6 102.91(18) . . ?
C6 O2 C7 115.9(4) . . ?
C9 O3 C8 114.7(4) . . ?
O10 O10 P2 0.0(11) 1 . ?
C5 N1 C1 124.8(4) . . ?
C6 N2 C2 126.6(4) . . ?
C9 N3 C11 126.9(4) . . ?
C14 N4 C10 123.2(5) . . ?
N1 C1 C2 118.6(5) . . ?
C3 C2 C1 118.3(5) . . ?
C3 C2 N2 118.6(4) . . ?
C1 C2 N2 123.0(5) . . ?
C2 C3 C4 121.0(4) . . ?
C3 C4 C5 118.7(6) . . ?
N1 C5 C4 118.5(5) . . ?
O1 C6 N2 127.7(5) . . ?
O1 C6 O2 123.7(6) . . ?
N2 C6 O2 108.5(5) . . ?
O2 C7 C8 104.7(4) . . ?
O3 C8 C7 105.5(4) . . ?
O4 C9 N3 126.2(5) . . ?
O4 C9 O3 123.4(6) . . ?
N3 C9 O3 110.4(5) . . ?
N4 C10 C11 119.6(6) . . ?
C12 C11 N3 120.9(4) . . ?
C12 C11 C10 117.8(5) . . ?
N3 C11 C10 121.3(5) . . ?
C13 C12 C11 120.9(5) . . ?
C12 C13 C14 119.3(6) . . ?
N4 C14 C13 119.2(5) . . ?

loop_
_geom_bond_atom_site_label_1
_geom_bond_atom_site_label_2
_geom_bond_distance
_geom_bond_site_symmetry_2
_geom_bond_publ_flag
P2 O11 1.490(3) . ?
P2 O10 1.490(3) 1 ?
P2 O10 1.490(3) . ?
P2 O9 1.556(3) . ?
P2 O12 1.560(4) . ?
P1 O7 1.502(3) . ?
P1 O5 1.512(4) . ?
P1 O8 1.543(3) . ?
P1 O6 1.564(3) . ?
O1 C6 1.202(6) . ?
O2 C6 1.348(5) . ?
O2 C7 1.422(6) . ?
O3 C9 1.347(5) . ?
O3 C8 1.446(6) . ?
O4 C9 1.192(6) . ?
O10 O10 0.000(9) 1 ?
N1 C5 1.305(7) . ?
N1 C1 1.335(6) . ?
N2 C6 1.343(7) . ?
N2 C2 1.414(6) . ?
N3 C9 1.340(7) . ?
N3 C11 1.396(6) . ?
N4 C14 1.325(7) . ?
N4 C10 1.335(6) . ?
C1 C2 1.382(6) . ?
C2 C3 1.368(7) . ?
C3 C4 1.374(6) . ?
C4 C5 1.388(6) . ?
C7 C8 1.506(6) . ?
C10 C11 1.398(6) . ?
C11 C12 1.377(7) . ?
C12 C13 1.369(6) . ?
C13 C14 1.384(6) . ?

loop_
_geom_hbond_atom_site_label_D
_geom_hbond_atom_site_label_H
_geom_hbond_atom_site_label_A
_geom_hbond_distance_DH
_geom_hbond_distance_HA
_geom_hbond_distance_DA
_geom_hbond_angle_DHA
_geom_hbond_site_symmetry_A
C1 H1B O1 0.93 2.25 2.855(7) 122.4 .
C10 H10A O4 0.93 2.16 2.780(7) 123.5 .
O9 H9A O5 0.82 1.75 2.568(4) 175.7 1_655
N1 H1A O5 0.86 1.72 2.584(5) 177.9 4_566
O6 H6A O7 0.82 1.87 2.584(4) 145.7 3
N2 H2A O7 0.86 1.96 2.775(5) 158.7 3_556
O8 H8C O10 0.82 1.81 2.572(5) 153.7 .
N3 H3A O9 0.86 2.33 3.110(5) 151.2 .
O12 H12B O10 0.82 1.81 2.631(4) 173.5 3_655
N4 H4A O11 0.86 1.78 2.561(5) 149.9 2_645
N3 H3A O10 0.86 2.42 3.180(5) 147.6 1
C5 H5A O4 0.93 2.24 3.092(7) 151.3 2_556
C14 H14A O1 0.93 2.55 3.277(8) 135.6 2_645
C3 H3B O12 0.93 2.43 3.143(6) 133.3 1_456
C3 H3B O7 0.93 2.49 3.205(5) 134.3 3_556
C7 H7B O8 0.97 2.44 3.284(6) 145.5 .
